data_7026824
loop_
_publ_author_name
'Jura, Marek'
'Levason, William'
'Petts, Edmund'
'Reid, Gillian'
'Webster, Michael'
'Zhang, Wenjian'

_publ_section_title
;
 Taking TiF4 complexes to extremes--the first examples with phosphine
 co-ligands.
;
_journal_issue 42
_journal_name_full 'Dalton transactions (Cambridge, England : 2003)'
_journal_page_first 10264
_journal_page_last 10271
_journal_paper_doi 10.1039/c0dt00747a
_journal_volume 39
_journal_year 2010
_chemical_formula_moiety 'C10 H24 F4 P2 Ti'
_chemical_formula_sum 'C10 H24 F4 P2 Ti'
_chemical_formula_weight 330.13
_chemical_name_systematic
;
Tetrafluoro(1,2-bis(diethylphosphino)ethane-P,P')titanium(IV)
;
_space_group_IT_number 15
_space_group_name_Hall '-C 2yc'
_symmetry_cell_setting monoclinic
_symmetry_space_group_name_Hall '-C 2yc'
_symmetry_space_group_name_H-M 'C 1 2/c 1'
_atom_sites_solution_hydrogens geom
_atom_sites_solution_primary direct
_atom_sites_solution_secondary difmap
_audit_creation_date 2010-05-23
_audit_creation_method 'SHELXL-97 + hand edit'
_cell_angle_alpha 90.00
_cell_angle_beta 104.764(10)
_cell_angle_gamma 90.00
_cell_formula_units_Z 4
_cell_length_a 9.0424(10)
_cell_length_b 11.7804(15)
_cell_length_c 14.6584(15)
_cell_measurement_reflns_used 1801
_cell_measurement_temperature 120(2)
_cell_measurement_theta_max 27.48
_cell_measurement_theta_min 2.91
_cell_volume 1509.9(3)
_computing_cell_refinement 'DENZO (Otwinowski & Minor, 1997)'
_computing_data_collection 'COLLECT (Hooft, R.W.W., 1998)'
_computing_data_reduction 'DENZO (Otwinowski & Minor, 1997)'
_computing_structure_refinement 'SHELXL-97 (Sheldrick, 1997)'
_computing_structure_solution 'DIRDIF-99 (Beurskens, 1999)'
_diffrn_ambient_temperature 120(2)
_diffrn_measured_fraction_theta_full 0.993
_diffrn_measured_fraction_theta_max 0.993
_diffrn_measurement_device_type 'Bruker-Nonius 95mm CCD camera on \k-goniostat'
_diffrn_measurement_method '\f & \w scans'
_diffrn_radiation_monochromator '10cm confocal mirrors'
_diffrn_radiation_source 'Bruker-Nonius FR591 rotating anode'
_diffrn_radiation_type MoK\a
_diffrn_radiation_wavelength 0.71073
_diffrn_reflns_av_R_equivalents 0.0256
_diffrn_reflns_av_sigmaI/netI 0.0226
_diffrn_reflns_limit_h_max 11
_diffrn_reflns_limit_h_min -11
_diffrn_reflns_limit_k_max 15
_diffrn_reflns_limit_k_min -14
_diffrn_reflns_limit_l_max 18
_diffrn_reflns_limit_l_min -19
_diffrn_reflns_number 10414
_diffrn_reflns_theta_full 27.53
_diffrn_reflns_theta_max 27.53
_diffrn_reflns_theta_min 3.49
_diffrn_standards_number 0
_exptl_absorpt_coefficient_mu 0.799
_exptl_absorpt_correction_T_max 1.0000
_exptl_absorpt_correction_T_min 0.8408
_exptl_absorpt_correction_type multi-scan
_exptl_absorpt_process_details 'G.M. Sheldrick, (2007). SADABS. Version 2007/2. Bruker AXS Inc.'
_exptl_crystal_colour yellow
_exptl_crystal_density_diffrn 1.452
_exptl_crystal_density_method 'not measured'
_exptl_crystal_description fragment
_exptl_crystal_F_000 688
_exptl_crystal_size_max 0.12
_exptl_crystal_size_mid 0.08
_exptl_crystal_size_min 0.07
_refine_diff_density_max 0.653
_refine_diff_density_min -0.381
_refine_diff_density_rms 0.068
_refine_ls_extinction_method none
_refine_ls_goodness_of_fit_ref 1.081
_refine_ls_hydrogen_treatment constr
_refine_ls_matrix_type full
_refine_ls_number_parameters 78
_refine_ls_number_reflns 1732
_refine_ls_number_restraints 0
_refine_ls_restrained_S_all 1.081
_refine_ls_R_factor_all 0.0342
_refine_ls_R_factor_gt 0.0320
_refine_ls_shift/su_max 0.001
_refine_ls_shift/su_mean 0.000
_refine_ls_structure_factor_coef Fsqd
_refine_ls_weighting_details 'w=1/[\s^2^(Fo^2^)+(0.0364P)^2^+3.5078P] where P=(Fo^2^+2Fc^2^)/3'
_refine_ls_weighting_scheme calc
_refine_ls_wR_factor_gt 0.0855
_refine_ls_wR_factor_ref 0.0873
_reflns_number_gt 1632
_reflns_number_total 1732
_reflns_threshold_expression I>2sigma(I)
_cod_data_source_file c0dt00747a.txt
_cod_data_source_block 10wz520a
_cod_original_sg_symbol_H-M 'C 2/c'
_cod_database_code 7026824

loop_
_symmetry_equiv_pos_as_xyz
'x, y, z'
'-x, y, -z+1/2'
'x+1/2, y+1/2, z'
'-x+1/2, y+1/2, -z+1/2'
'-x, -y, -z'
'x, -y, z-1/2'
'-x+1/2, -y+1/2, -z'
'x+1/2, -y+1/2, z-1/2'

loop_
_atom_site_label
_atom_site_type_symbol
_atom_site_fract_x
_atom_site_fract_y
_atom_site_fract_z
_atom_site_U_iso_or_equiv
_atom_site_adp_type
_atom_site_occupancy
_atom_site_symmetry_multiplicity
_atom_site_calc_flag
_atom_site_refinement_flags
Ti1 Ti 0.0000 0.78085(4) 0.2500 0.01872(14) Uani 1 2 d S
P1 P 0.16339(5) 0.60421(4) 0.32771(3) 0.01620(14) Uani 1 1 d .
F1 F 0.11570(12) 0.75718(9) 0.15669(8) 0.0241(3) Uani 1 1 d .
F2 F 0.13800(13) 0.87308(10) 0.32514(9) 0.0299(3) Uani 1 1 d .
C1 C 0.4534(2) 0.70434(17) 0.38394(15) 0.0254(4) Uani 1 1 d .
H1A H 0.5601 0.7017 0.3805 0.038 Uiso 1 1 calc R
H1B H 0.4492 0.6966 0.4498 0.038 Uiso 1 1 calc R
H1C H 0.4078 0.7770 0.3588 0.038 Uiso 1 1 calc R
C2 C 0.3643(2) 0.60709(16) 0.32574(13) 0.0210(4) Uani 1 1 d .
H2A H 0.4125 0.5341 0.3505 0.025 Uiso 1 1 calc R
H2B H 0.3708 0.6145 0.2596 0.025 Uiso 1 1 calc R
C3 C 0.2441(3) 0.46695(18) 0.49248(14) 0.0291(4) Uani 1 1 d .
H3A H 0.2359 0.4586 0.5575 0.044 Uiso 1 1 calc R
H3B H 0.3522 0.4723 0.4922 0.044 Uiso 1 1 calc R
H3C H 0.1979 0.4009 0.4554 0.044 Uiso 1 1 calc R
C4 C 0.1607(2) 0.57438(17) 0.44943(13) 0.0220(4) Uani 1 1 d .
H4A H 0.2066 0.6398 0.4890 0.026 Uiso 1 1 calc R
H4B H 0.0528 0.5686 0.4523 0.026 Uiso 1 1 calc R
C5 C 0.08771(19) 0.47687(15) 0.26071(13) 0.0189(4) Uani 1 1 d .
H5A H 0.1196 0.4752 0.2010 0.023 Uiso 1 1 calc R
H5B H 0.1290 0.4084 0.2976 0.023 Uiso 1 1 calc R

loop_
_atom_site_aniso_label
_atom_site_aniso_U_11
_atom_site_aniso_U_22
_atom_site_aniso_U_33
_atom_site_aniso_U_23
_atom_site_aniso_U_13
_atom_site_aniso_U_12
Ti1 0.0174(2) 0.0150(2) 0.0214(2) 0.000 0.00063(17) 0.000
P1 0.0150(2) 0.0163(2) 0.0172(2) -0.00006(16) 0.00389(16) 0.00088(16)
F1 0.0185(5) 0.0190(5) 0.0304(6) 0.0046(4) -0.0018(4) -0.0044(4)
F2 0.0257(6) 0.0225(6) 0.0354(7) -0.0064(5) -0.0035(5) -0.0030(5)
C1 0.0174(9) 0.0221(9) 0.0342(11) 0.0003(8) 0.0021(8) -0.0001(7)
C2 0.0155(8) 0.0231(9) 0.0247(9) -0.0009(7) 0.0056(7) 0.0008(7)
C3 0.0354(11) 0.0266(10) 0.0235(9) 0.0051(8) 0.0039(8) 0.0043(9)
C4 0.0225(9) 0.0253(10) 0.0180(8) 0.0022(7) 0.0050(7) 0.0040(8)
C5 0.0192(9) 0.0156(8) 0.0209(8) -0.0015(7) 0.0033(7) 0.0016(7)

loop_
_atom_type_symbol
_atom_type_description
_atom_type_scat_dispersion_real
_atom_type_scat_dispersion_imag
_atom_type_scat_source
C C 0.0033 0.0016 'International Tables Vol C Tables 4.2.6.8 and 6.1.1.4'
H H 0.0000 0.0000 'International Tables Vol C Tables 4.2.6.8 and 6.1.1.4'
F F 0.0171 0.0103 'International Tables Vol C Tables 4.2.6.8 and 6.1.1.4'
P P 0.1023 0.0942 'International Tables Vol C Tables 4.2.6.8 and 6.1.1.4'
Ti Ti 0.2776 0.4457 'International Tables Vol C Tables 4.2.6.8 and 6.1.1.4'

loop_
_geom_angle_atom_site_label_1
_geom_angle_atom_site_label_2
_geom_angle_atom_site_label_3
_geom_angle
_geom_angle_site_symmetry_1
_geom_angle_site_symmetry_3
F2 Ti1 F2 105.88(8) . 2
F2 Ti1 F1 95.95(5) . .
F2 Ti1 F1 93.98(5) 2 .
F2 Ti1 F1 93.98(5) . 2
F2 Ti1 F1 95.95(5) 2 2
F1 Ti1 F1 163.49(7) . 2
F2 Ti1 P1 164.56(4) . 2
F2 Ti1 P1 89.27(4) 2 2
F1 Ti1 P1 85.73(4) . 2
F1 Ti1 P1 81.25(4) 2 2
F2 Ti1 P1 89.27(4) . .
F2 Ti1 P1 164.56(4) 2 .
F1 Ti1 P1 81.25(4) . .
F1 Ti1 P1 85.73(4) 2 .
P1 Ti1 P1 75.78(2) 2 .
C2 P1 C4 106.30(9) . .
C2 P1 C5 104.17(8) . .
C4 P1 C5 105.71(9) . .
C2 P1 Ti1 115.40(6) . .
C4 P1 Ti1 115.39(6) . .
C5 P1 Ti1 108.89(6) . .
C2 C1 H1A 109.5 . .
C2 C1 H1B 109.5 . .
H1A C1 H1B 109.5 . .
C2 C1 H1C 109.5 . .
H1A C1 H1C 109.5 . .
H1B C1 H1C 109.5 . .
C1 C2 P1 112.96(13) . .
C1 C2 H2A 109.0 . .
P1 C2 H2A 109.0 . .
C1 C2 H2B 109.0 . .
P1 C2 H2B 109.0 . .
H2A C2 H2B 107.8 . .
C4 C3 H3A 109.5 . .
C4 C3 H3B 109.5 . .
H3A C3 H3B 109.5 . .
C4 C3 H3C 109.5 . .
H3A C3 H3C 109.5 . .
H3B C3 H3C 109.5 . .
C3 C4 P1 115.84(14) . .
C3 C4 H4A 108.3 . .
P1 C4 H4A 108.3 . .
C3 C4 H4B 108.3 . .
P1 C4 H4B 108.3 . .
H4A C4 H4B 107.4 . .
C5 C5 P1 109.61(9) 2 .
C5 C5 H5A 109.7 2 .
P1 C5 H5A 109.7 . .
C5 C5 H5B 109.7 2 .
P1 C5 H5B 109.7 . .
H5A C5 H5B 108.2 . .

loop_
_geom_bond_atom_site_label_1
_geom_bond_atom_site_label_2
_geom_bond_distance
_geom_bond_site_symmetry_2
Ti1 F2 1.8028(12) .
Ti1 F2 1.8028(12) 2
Ti1 F1 1.9423(12) .
Ti1 F1 1.9423(12) 2
Ti1 P1 2.6369(6) 2
Ti1 P1 2.6369(6) .
P1 C2 1.8243(18) .
P1 C4 1.8248(19) .
P1 C5 1.8277(18) .
C1 C2 1.529(3) .
C1 H1A 0.9800 .
C1 H1B 0.9800 .
C1 H1C 0.9800 .
C2 H2A 0.9900 .
C2 H2B 0.9900 .
C3 C4 1.525(3) .
C3 H3A 0.9800 .
C3 H3B 0.9800 .
C3 H3C 0.9800 .
C4 H4A 0.9900 .
C4 H4B 0.9900 .
C5 C5 1.536(3) 2
C5 H5A 0.9900 .
C5 H5B 0.9900 .

loop_
_geom_torsion_atom_site_label_1
_geom_torsion_atom_site_label_2
_geom_torsion_atom_site_label_3
_geom_torsion_atom_site_label_4
_geom_torsion
_geom_torsion_site_symmetry_3
_geom_torsion_site_symmetry_4
P1 C5 C5 P1 58.8(2) 2 2
